data_7250896
loop_
_publ_author_name
'Bandaru, Rohith Phaneendra'
'Jami, Ananda Kumar'
'Tripuramallu, Bharat Kumar'

_publ_section_title
;
 Self-assembly of tin(iv) cyanophenyl porphyrins into hydrogen-bonded
 frameworks reinforced by halogen bonding: synthesis, structure and
 computational perspectives
;
_journal_issue 43
_journal_name_full CrystEngComm
_journal_page_first 7081
_journal_page_last 7093
_journal_paper_doi 10.1039/D5CE00731C
_journal_volume 27
_journal_year 2025
_chemical_formula_moiety 'C48 H26 N8'
_chemical_formula_sum 'C48 H26 N8'
_chemical_formula_weight 714.795
_space_group_crystal_system triclinic
_space_group_IT_number 2
_space_group_name_Hall '-P 1'
_space_group_name_H-M_alt 'P -1'
_symmetry_Int_Tables_number 2
_audit_creation_date 2024-07-12
_audit_creation_method
;
Olex2 1.5
(compiled 2023.08.24 svn.re1ec1418 for OlexSys, GUI svn.r6817)
;
_audit_update_record
;
2025-07-14 deposited with the CCDC.	2025-09-22 downloaded from the CCDC.
;
_cell_angle_alpha 80.34(2)
_cell_angle_beta 82.07(2)
_cell_angle_gamma 88.74(2)
_cell_formula_units_Z 1
_cell_length_a 6.645(4)
_cell_length_b 11.421(7)
_cell_length_c 15.338(9)
_cell_measurement_reflns_used 2954
_cell_measurement_temperature 213.0
_cell_measurement_theta_max 22.5
_cell_measurement_theta_min 2.4
_cell_volume 1136.6(12)
_computing_cell_refinement 'SAINT V8.40B (?, 2016)'
_computing_data_reduction 'SAINT V8.40B (?, 2016)'
_computing_molecular_graphics 'Olex2 1.5 (Dolomanov et al., 2009)'
_computing_publication_material 'Olex2 1.5 (Dolomanov et al., 2009)'
_computing_structure_refinement 'olex2.refine 1.5 (Bourhis et al., 2015)'
_computing_structure_solution 'olex2.solve 1.3 (Bourhis et al., 2015)'
_diffrn_ambient_temperature 213.00
_diffrn_measured_fraction_theta_full 0.9976
_diffrn_measured_fraction_theta_max 0.9976
_diffrn_measurement_device_type 'Bruker APEX-II CCD'
_diffrn_measurement_method '\f and \w scans'
_diffrn_radiation_type 'Mo K\a'
_diffrn_radiation_wavelength 0.71073
_diffrn_reflns_av_R_equivalents 0.1568
_diffrn_reflns_av_unetI/netI 0.1739
_diffrn_reflns_Laue_measured_fraction_full 0.9976
_diffrn_reflns_Laue_measured_fraction_max 0.9976
_diffrn_reflns_limit_h_max 8
_diffrn_reflns_limit_h_min -8
_diffrn_reflns_limit_k_max 15
_diffrn_reflns_limit_k_min -15
_diffrn_reflns_limit_l_max 20
_diffrn_reflns_limit_l_min -20
_diffrn_reflns_number 23168
_diffrn_reflns_point_group_measured_fraction_full 0.9976
_diffrn_reflns_point_group_measured_fraction_max 0.9976
_diffrn_reflns_theta_full 22.4980
_diffrn_reflns_theta_max 22.50
_diffrn_reflns_theta_min 2.44
_exptl_absorpt_coefficient_mu 0.064
_exptl_absorpt_correction_T_max 0.989
_exptl_absorpt_correction_T_min 0.985
_exptl_absorpt_correction_type multi-scan
_exptl_absorpt_process_details
;
SADABS-2016/2 (Bruker,2016/2) was used for absorption correction.
wR2(int) was 0.1514 before and 0.0713 after correction.
The Ratio of minimum to maximum transmission is 0.3895.
The \l/2 correction factor is Not present.
;
_exptl_crystal_colour green
_exptl_crystal_colour_primary green
_exptl_crystal_density_diffrn 1.044
_exptl_crystal_description block
_exptl_crystal_F_000 370.218
_exptl_crystal_size_max 0.24
_exptl_crystal_size_mid 0.21
_exptl_crystal_size_min 0.18
_refine_diff_density_max 1.4301
_refine_diff_density_min -0.4084
_refine_diff_density_rms 0.1013
_refine_ls_d_res_high 0.9287
_refine_ls_d_res_low 8.3568
_refine_ls_extinction_coef 0.034(7)
_refine_ls_extinction_expression Fc^*^=kFc[1+0.001xFc^2^\l^3^/sin(2\q)]^-1/4^
_refine_ls_goodness_of_fit_ref 1.0528
_refine_ls_hydrogen_treatment mixed
_refine_ls_matrix_type full
_refine_ls_number_constraints 20
_refine_ls_number_parameters 266
_refine_ls_number_reflns 2954
_refine_ls_number_restraints 0
_refine_ls_restrained_S_all 1.0528
_refine_ls_R_factor_all 0.1272
_refine_ls_R_factor_gt 0.0978
_refine_ls_shift/su_max 0.0194
_refine_ls_shift/su_mean 0.0011
_refine_ls_structure_factor_coef Fsqd
_refine_ls_weighting_details 'w=1/[\s^2^(Fo^2^)+(0.1025P)^2^+1.9946P] where P=(Fo^2^+2Fc^2^)/3'
_refine_ls_weighting_scheme calc
_refine_ls_wR_factor_gt 0.2282
_refine_ls_wR_factor_ref 0.2470
_reflns_Friedel_coverage 0.0
_reflns_limit_h_max 7
_reflns_limit_h_min -7
_reflns_limit_k_max 12
_reflns_limit_k_min -12
_reflns_limit_l_max 16
_reflns_limit_l_min 0
_reflns_number_gt 2080
_reflns_number_total 2954
_reflns_threshold_expression I>=2u(I)
_cod_data_source_file d5ce00731c2.cif
_cod_data_source_block sus_ryex2_1_0m_a
_cod_depositor_comments 'Adding full bibliography for 7250896--7250898.cif.'
_cod_original_cell_volume 1136.5(12)
_cod_database_code 7250896
_olex2_refinement_description
;
1. Fixed Uiso
 At 1.2 times of:
  All C(H) groups
2.a Aromatic/amide H refined with riding coordinates:
 C6(H6), C10(H10), C23(H23), C13(H13), C22(H22), C19(H19), C15(H15), C16(H16),
 C20(H20), C12(H12)
;
_olex2_submission_special_instructions 'No special instructions were received'

loop_
_space_group_symop_id
_space_group_symop_operation_xyz
1 x,y,z
2 -x,-y,-z

loop_
_atom_site_label
_atom_site_type_symbol
_atom_site_fract_x
_atom_site_fract_y
_atom_site_fract_z
_atom_site_U_iso_or_equiv
_atom_site_adp_type
_atom_site_occupancy
_atom_site_refinement_flags_posn
N1 N 0.3345(6) 0.1305(4) 0.4232(3) 0.0352(11) Uani 1.000000 .
N2 N 0.2806(6) -0.0042(3) 0.6066(2) 0.0343(11) Uani 1.000000 .
C7 C 0.1616(7) 0.1820(4) 0.4578(3) 0.0324(12) Uani 1.000000 .
C8 C 0.0583(7) 0.1545(4) 0.5444(3) 0.0343(12) Uani 1.000000 .
C4 C 0.4021(7) 0.1840(4) 0.3391(3) 0.0341(12) Uani 1.000000 .
C9 C 0.1108(7) 0.0650(4) 0.6122(3) 0.0352(12) Uani 1.000000 .
C6 C 0.1147(8) 0.2734(4) 0.3891(3) 0.0427(14) Uani 1.000000 .
H6 H 0.0013(8) 0.3239(4) 0.3925(3) 0.0512(16) Uiso 1.000000 R
C2 C 0.7269(7) 0.0758(4) 0.3122(3) 0.0388(13) Uani 1.000000 .
C18 C -0.1153(7) 0.2337(4) 0.5676(3) 0.0356(13) Uani 1.000000 .
C21 C -0.4314(8) 0.3861(5) 0.6117(4) 0.0475(15) Uani 1.000000 .
C5 C 0.2616(8) 0.2762(5) 0.3170(4) 0.0437(14) Uani 1.000000 .
C10 C -0.0056(8) 0.0345(5) 0.6988(3) 0.0509(15) Uani 1.000000 .
H10 H -0.1290(8) 0.0693(5) 0.7189(3) 0.0611(18) Uiso 1.000000 R
C3 C 0.5804(7) 0.1609(4) 0.2861(3) 0.0354(13) Uani 1.000000 .
C1 C 0.9081(8) 0.0520(5) 0.2543(4) 0.0496(15) Uani 1.000000 .
C11 C 0.6165(8) 0.2304(4) 0.1940(3) 0.0386(13) Uani 1.000000 .
C23 C -0.0935(9) 0.3156(5) 0.6209(5) 0.0687(19) Uani 1.000000 .
H23 H 0.0312(9) 0.3204(5) 0.6426(5) 0.082(2) Uiso 1.000000 R
C24 C -0.5897(10) 0.4660(5) 0.6353(5) 0.0695(19) Uani 1.000000 .
C13 C 0.8017(11) 0.3804(6) 0.0841(4) 0.0711(19) Uani 1.000000 .
H13 H 0.9064(11) 0.4372(6) 0.0693(4) 0.085(2) Uiso 1.000000 R
C22 C -0.2513(9) 0.3930(5) 0.6443(5) 0.0684(19) Uani 1.000000 .
H22 H -0.2335(9) 0.4483(5) 0.6816(5) 0.082(2) Uiso 1.000000 R
C14 C 0.6848(11) 0.3613(5) 0.0226(4) 0.0630(18) Uani 1.000000 .
C19 C -0.2966(8) 0.2304(5) 0.5355(4) 0.0621(18) Uani 1.000000 .
H19 H -0.3154(8) 0.1756(5) 0.4979(4) 0.074(2) Uiso 1.000000 R
C15 C 0.5303(11) 0.2795(6) 0.0447(4) 0.075(2) Uani 1.000000 .
H15 H 0.4468(11) 0.2674(6) 0.0022(4) 0.090(2) Uiso 1.000000 R
C16 C 0.4984(10) 0.2142(5) 0.1314(4) 0.0649(18) Uani 1.000000 .
H16 H 0.3929(10) 0.1579(5) 0.1465(4) 0.078(2) Uiso 1.000000 R
C20 C -0.4520(9) 0.3064(6) 0.5575(5) 0.075(2) Uani 1.000000 .
H20 H -0.5751(9) 0.3027(6) 0.5343(5) 0.090(3) Uiso 1.000000 R
N4 N -0.7250(9) 0.5240(6) 0.6558(5) 0.099(2) Uani 1.000000 .
C17 C 0.7178(11) 0.4279(6) -0.0682(5) 0.078(2) Uani 1.000000 .
C12 C 0.7652(9) 0.3149(5) 0.1698(4) 0.0596(17) Uani 1.000000 .
H12 H 0.8458(9) 0.3294(5) 0.2127(4) 0.071(2) Uiso 1.000000 R
N3 N 0.7469(11) 0.4800(6) -0.1390(4) 0.107(2) Uani 1.000000 .
H5 H 0.266(8) 0.331(5) 0.253(4) 0.067(17) Uiso 1.000000 .
H1a H 0.930(10) 0.089(6) 0.189(5) 0.09(2) Uiso 1.000000 .
H1 H 0.389(7) 0.077(4) 0.452(3) 0.025(13) Uiso 1.000000 .

loop_
_atom_site_aniso_label
_atom_site_aniso_U_11
_atom_site_aniso_U_22
_atom_site_aniso_U_33
_atom_site_aniso_U_12
_atom_site_aniso_U_13
_atom_site_aniso_U_23
N1 0.034(3) 0.026(2) 0.041(3) 0.017(2) -0.006(2) 0.004(2)
N2 0.035(2) 0.030(2) 0.036(2) 0.0122(19) -0.0052(18) -0.0013(19)
C7 0.035(3) 0.022(2) 0.039(3) 0.015(2) -0.006(2) -0.001(2)
C8 0.027(3) 0.036(3) 0.043(3) 0.012(2) -0.005(2) -0.014(2)
C4 0.038(3) 0.030(3) 0.030(3) 0.013(2) -0.007(2) 0.007(2)
C9 0.032(3) 0.032(3) 0.040(3) 0.010(2) -0.002(2) -0.004(2)
C6 0.041(3) 0.037(3) 0.050(3) 0.019(2) -0.017(3) 0.001(3)
C2 0.034(3) 0.042(3) 0.037(3) 0.012(2) 0.004(2) -0.006(2)
C18 0.034(3) 0.029(3) 0.045(3) 0.005(2) -0.006(2) -0.011(2)
C21 0.035(3) 0.050(3) 0.060(4) 0.011(3) -0.004(3) -0.020(3)
C5 0.048(3) 0.044(3) 0.037(3) 0.015(3) -0.010(3) 0.001(3)
C10 0.036(3) 0.058(4) 0.052(3) 0.022(3) 0.009(3) -0.003(3)
C3 0.038(3) 0.030(3) 0.037(3) 0.008(2) -0.002(2) -0.002(2)
C1 0.052(4) 0.050(3) 0.041(3) 0.016(3) 0.002(3) 0.001(3)
C11 0.043(3) 0.035(3) 0.036(3) 0.007(3) -0.006(3) -0.001(2)
C23 0.039(4) 0.065(4) 0.117(6) 0.020(3) -0.023(3) -0.050(4)
C24 0.062(4) 0.055(4) 0.095(5) 0.025(4) -0.010(4) -0.025(4)
C13 0.081(5) 0.076(5) 0.049(4) -0.019(4) -0.009(4) 0.011(3)
C22 0.059(4) 0.052(4) 0.105(5) 0.017(3) -0.012(4) -0.044(4)
C14 0.088(5) 0.051(4) 0.043(4) 0.003(4) 0.003(4) 0.003(3)
C19 0.040(4) 0.064(4) 0.096(5) 0.016(3) -0.023(3) -0.044(4)
C15 0.097(5) 0.092(5) 0.039(4) -0.009(4) -0.030(3) -0.003(4)
C16 0.092(5) 0.061(4) 0.042(4) -0.007(4) -0.018(3) -0.003(3)
C20 0.032(4) 0.093(5) 0.117(6) 0.023(3) -0.031(4) -0.054(5)
N4 0.074(4) 0.104(5) 0.134(6) 0.051(4) -0.025(4) -0.059(4)
C17 0.097(6) 0.078(5) 0.051(4) 0.002(4) 0.000(4) 0.005(4)
C12 0.063(4) 0.073(4) 0.040(3) -0.015(3) -0.013(3) 0.005(3)
N3 0.145(6) 0.101(5) 0.058(4) 0.023(4) 0.006(4) 0.020(4)

loop_
_atom_type_symbol
_atom_type_scat_dispersion_real
_atom_type_scat_dispersion_imag
_atom_type_scat_Cromer_Mann_a1
_atom_type_scat_Cromer_Mann_a2
_atom_type_scat_Cromer_Mann_a3
_atom_type_scat_Cromer_Mann_a4
_atom_type_scat_Cromer_Mann_b1
_atom_type_scat_Cromer_Mann_b2
_atom_type_scat_Cromer_Mann_b3
_atom_type_scat_Cromer_Mann_b4
_atom_type_scat_Cromer_Mann_c
_atom_type_scat_source
_atom_type_scat_dispersion_source
C 0.00313 0.00162 2.31000 1.02000 1.58860 0.86500 20.84390 10.20750 0.56870 51.65120 0.21560 'International Tables Volume C Table 6.1.1.4 (pp. 500-502)' 'Brennan, Cowan, Rev. Sci. Instrum., 1992, 63, 850'
H 0.00000 0.00000 0.49300 0.32291 0.14019 0.04081 10.51090 26.12570 3.14236 57.79970 0.00304 'International Tables Volume C Table 6.1.1.4 (pp. 500-502)' 'Brennan, Cowan, Rev. Sci. Instrum., 1992, 63, 850'
N 0.00612 0.00332 12.21260 3.13220 2.01250 1.16630 0.00570 9.89330 28.99750 0.58260 -11.52900 'International Tables Volume C Table 6.1.1.4 (pp. 500-502)' 'Brennan, Cowan, Rev. Sci. Instrum., 1992, 63, 850'

loop_
_geom_angle_atom_site_label_1
_geom_angle_atom_site_label_2
_geom_angle_atom_site_label_3
_geom_angle
_geom_angle_site_symmetry_1
_geom_angle_site_symmetry_3
_geom_angle_publ_flag
C4 N1 C7 111.9(4) . . ?
H1 N1 C7 121(3) . . ?
H1 N1 C4 127(3) . . ?
C2 N2 C9 105.7(4) 2_656 . ?
C8 C7 N1 127.2(4) . . ?
C6 C7 N1 105.5(4) . . ?
C6 C7 C8 127.2(4) . . ?
C9 C8 C7 126.2(4) . . ?
C18 C8 C7 116.0(4) . . ?
C18 C8 C9 117.7(4) . . ?
C5 C4 N1 106.4(4) . . ?
C3 C4 N1 127.6(4) . . ?
C3 C4 C5 125.8(4) . . ?
C8 C9 N2 125.5(4) . . ?
C10 C9 N2 109.8(4) . . ?
C10 C9 C8 124.7(4) . . ?
H6 C6 C7 125.6(3) . . ?
C5 C6 C7 108.8(4) . . ?
C5 C6 H6 125.6(3) . . ?
C3 C2 N2 126.1(4) . 2_656 ?
C1 C2 N2 110.4(4) . 2_656 ?
C1 C2 C3 123.4(4) . . ?
C23 C18 C8 119.6(5) . . ?
C19 C18 C8 122.6(5) . . ?
C19 C18 C23 117.7(5) . . ?
C22 C21 C24 118.0(5) . . ?
C20 C21 C24 122.6(5) . . ?
C20 C21 C22 119.5(5) . . ?
C6 C5 C4 107.4(4) . . ?
H5 C5 C4 125(3) . . ?
H5 C5 C6 128(3) . . ?
H10 C10 C9 126.0(3) . . ?
C1 C10 C9 108.0(4) 2_656 . ?
C1 C10 H10 126.0(3) 2_656 . ?
C2 C3 C4 125.1(4) . . ?
C11 C3 C4 117.0(4) . . ?
C11 C3 C2 117.9(4) . . ?
C10 C1 C2 106.1(5) 2_656 . ?
H1a C1 C2 121(4) . . ?
H1a C1 C10 132(4) . 2_656 ?
C16 C11 C3 121.0(5) . . ?
C12 C11 C3 121.5(5) . . ?
C12 C11 C16 117.4(5) . . ?
H23 C23 C18 119.0(3) . . ?
C22 C23 C18 122.1(6) . . ?
C22 C23 H23 119.0(4) . . ?
N4 C24 C21 175.6(7) . . ?
C14 C13 H13 120.4(4) . . ?
C12 C13 H13 120.4(4) . . ?
C12 C13 C14 119.1(6) . . ?
C23 C22 C21 118.5(6) . . ?
H22 C22 C21 120.7(3) . . ?
H22 C22 C23 120.7(4) . . ?
C15 C14 C13 120.3(5) . . ?
C17 C14 C13 121.0(6) . . ?
C17 C14 C15 118.7(6) . . ?
H19 C19 C18 119.6(3) . . ?
C20 C19 C18 120.8(5) . . ?
C20 C19 H19 119.6(4) . . ?
H15 C15 C14 120.4(4) . . ?
C16 C15 C14 119.2(6) . . ?
C16 C15 H15 120.4(4) . . ?
C15 C16 C11 121.5(6) . . ?
H16 C16 C11 119.2(3) . . ?
H16 C16 C15 119.2(4) . . ?
C19 C20 C21 121.4(5) . . ?
H20 C20 C21 119.3(3) . . ?
H20 C20 C19 119.3(4) . . ?
N3 C17 C14 178.9(8) . . ?
C13 C12 C11 122.4(6) . . ?
H12 C12 C11 118.8(3) . . ?
H12 C12 C13 118.8(4) . . ?

loop_
_geom_bond_atom_site_label_1
_geom_bond_atom_site_label_2
_geom_bond_distance
_geom_bond_site_symmetry_2
_geom_bond_publ_flag
N1 C7 1.362(6) . ?
N1 C4 1.351(6) . ?
N1 H1 0.80(5) . ?
N2 C9 1.365(6) . ?
N2 C2 1.365(6) 2_656 ?
C7 C8 1.397(6) . ?
C7 C6 1.416(6) . ?
C8 C9 1.406(6) . ?
C8 C18 1.492(6) . ?
C4 C5 1.422(6) . ?
C4 C3 1.388(6) . ?
C9 C10 1.434(7) . ?
C6 H6 0.9400 . ?
C6 C5 1.367(7) . ?
C2 C3 1.410(6) . ?
C2 C1 1.444(7) . ?
C18 C23 1.363(7) . ?
C18 C19 1.366(7) . ?
C21 C24 1.426(8) . ?
C21 C22 1.369(8) . ?
C21 C20 1.353(8) . ?
C5 H5 1.07(6) . ?
C10 H10 0.9400 . ?
C10 C1 1.332(7) 2_656 ?
C3 C11 1.491(6) . ?
C1 H1a 1.02(7) . ?
C11 C16 1.359(7) . ?
C11 C12 1.366(7) . ?
C23 H23 0.9400 . ?
C23 C22 1.405(8) . ?
C24 N4 1.145(7) . ?
C13 H13 0.9400 . ?
C13 C14 1.350(9) . ?
C13 C12 1.392(8) . ?
C22 H22 0.9400 . ?
C14 C15 1.372(9) . ?
C14 C17 1.460(9) . ?
C19 H19 0.9400 . ?
C19 C20 1.377(8) . ?
C15 H15 0.9400 . ?
C15 C16 1.402(8) . ?
C16 H16 0.9400 . ?
C20 H20 0.9400 . ?
C17 N3 1.141(7) . ?
C12 H12 0.9400 . ?

loop_
_geom_torsion_atom_site_label_1
_geom_torsion_atom_site_label_2
_geom_torsion_atom_site_label_3
_geom_torsion_atom_site_label_4
_geom_torsion
_geom_torsion_site_symmetry_1
_geom_torsion_site_symmetry_2
_geom_torsion_site_symmetry_3
_geom_torsion_site_symmetry_4
_geom_torsion_publ_flag
N1 C7 C8 C9 -2.1(6) . . . . ?
N1 C7 C8 C18 173.7(5) . . . . ?
N1 C7 C6 C5 -1.5(5) . . . . ?
N1 C4 C5 C6 -0.3(5) . . . . ?
N1 C4 C3 C2 -0.7(7) . . . . ?
N1 C4 C3 C11 178.1(5) . . . . ?
N2 C9 C8 C7 5.3(6) . . . . ?
N2 C9 C8 C18 -170.4(5) . . . . ?
N2 C9 C10 C1 0.2(5) . . . 2_656 ?
N2 C2 C3 C4 -1.1(7) 2_656 . . . ?
N2 C2 C3 C11 -179.9(5) 2_656 . . . ?
N2 C2 C1 C10 -0.7(5) . 2_656 2_656 . ?
C7 C8 C9 C10 -176.1(5) . . . . ?
C7 C8 C18 C23 -104.8(5) . . . . ?
C7 C8 C18 C19 73.3(5) . . . . ?
C7 C6 C5 C4 1.1(5) . . . . ?
C8 C9 C10 C1 -178.7(6) . . . 2_656 ?
C8 C18 C23 C22 179.5(5) . . . . ?
C8 C18 C19 C20 -179.0(6) . . . . ?
C4 C3 C2 C1 178.2(5) . . . . ?
C4 C3 C11 C16 -67.8(5) . . . . ?
C4 C3 C11 C12 110.3(5) . . . . ?
C9 C10 C1 C2 0.3(5) . . 2_656 2_656 ?
C2 C3 C11 C16 111.0(5) . . . . ?
C2 C3 C11 C12 -70.8(6) . . . . ?
C18 C23 C22 C21 -0.6(8) . . . . ?
C18 C19 C20 C21 -0.3(7) . . . . ?
C3 C11 C16 C15 179.6(5) . . . . ?
C3 C11 C12 C13 179.8(5) . . . . ?
C11 C16 C15 C14 0.3(7) . . . . ?
C11 C12 C13 C14 0.9(7) . . . . ?
C13 C14 C15 C16 -1.5(8) . . . . ?

loop_
_smtbx_masks_void_nr
_smtbx_masks_void_average_x
_smtbx_masks_void_average_y
_smtbx_masks_void_average_z
_smtbx_masks_void_volume
_smtbx_masks_void_count_electrons
_smtbx_masks_void_content
1 -0.639 0.000 0.000 314.7 57.2 ?
